data_7004620
loop_
_publ_author_name
'Igashira-Kamiyama, Asako'
'Tamai, Toshihiro'
'Kawamoto, Tatsuya'
'Konno, Takumi'

_publ_section_title
;
 Excellent chiralselectivity in sulfur-bridged CoIIIMCoIII (M = NiII
 and PdII) trinuclear complexes containing 1,2-cyclohexanediamine
;
_journal_issue 44
_journal_name_full 'Dalton Transactions'
_journal_page_first 6305
_journal_page_last 6310
_journal_paper_doi 10.1039/B809265f
_journal_year 2008
_chemical_absolute_configuration rm
_chemical_formula_sum 'C20 H54.67 Cl4 Co2 N8 Ni O17.33 S4'
_chemical_formula_weight 1131.28
_chemical_name_systematic
;
?
;
_space_group_IT_number 173
_symmetry_cell_setting hexagonal
_symmetry_space_group_name_Hall 'P 6c'
_symmetry_space_group_name_H-M 'P 63'
_atom_sites_solution_hydrogens geom
_atom_sites_solution_primary direct
_atom_sites_solution_secondary difmap
_audit_creation_method SHELXL-97
_cell_angle_alpha 90.00
_cell_angle_beta 90.00
_cell_angle_gamma 120.00
_cell_formula_units_Z 6
_cell_length_a 14.815(2)
_cell_length_b 14.815(2)
_cell_length_c 34.618(7)
_cell_measurement_reflns_used 874
_cell_measurement_temperature 100(2)
_cell_measurement_theta_max 23.36
_cell_measurement_theta_min 0.59
_cell_volume 6580.2(18)
_computing_cell_refinement 'Bruker SMART'
_computing_data_collection 'Bruker SMART'
_computing_data_reduction 'Bruker SHELXTL'
_computing_molecular_graphics 'Bruker SHELXTL'
_computing_publication_material 'Bruker SHELXTL'
_computing_structure_refinement 'SHELXL-97 (Sheldrick, 1997)'
_computing_structure_solution SIR97
_diffrn_ambient_temperature 100(2)
_diffrn_measured_fraction_theta_full 0.998
_diffrn_measured_fraction_theta_max 0.998
_diffrn_measurement_device_type 'CCD area detector'
_diffrn_measurement_method 'phi and omega scans'
_diffrn_radiation_monochromator graphite
_diffrn_radiation_source 'fine-focus sealed tube'
_diffrn_radiation_type MoK\a
_diffrn_radiation_wavelength 0.71073
_diffrn_reflns_av_R_equivalents 0.1017
_diffrn_reflns_av_sigmaI/netI 0.1299
_diffrn_reflns_limit_h_max 16
_diffrn_reflns_limit_h_min -15
_diffrn_reflns_limit_k_max 15
_diffrn_reflns_limit_k_min -16
_diffrn_reflns_limit_l_max 27
_diffrn_reflns_limit_l_min -38
_diffrn_reflns_number 30948
_diffrn_reflns_theta_full 23.36
_diffrn_reflns_theta_max 23.36
_diffrn_reflns_theta_min 0.59
_exptl_absorpt_coefficient_mu 1.679
_exptl_absorpt_correction_T_max 0.545702
_exptl_absorpt_correction_T_min 0.296318
_exptl_absorpt_correction_type multi-scan
_exptl_absorpt_process_details SADABS
_exptl_crystal_colour red
_exptl_crystal_density_diffrn 1.713
_exptl_crystal_density_method 'not measured'
_exptl_crystal_description plate
_exptl_crystal_F_000 3500
_exptl_crystal_size_max 0.6
_exptl_crystal_size_mid 0.5
_exptl_crystal_size_min 0.02
_refine_diff_density_max 1.330
_refine_diff_density_min -0.980
_refine_diff_density_rms 0.163
_refine_ls_abs_structure_details 'Flack H D (1983), Acta Cryst. A39, 876-881'
_refine_ls_abs_structure_Flack 0.00(5)
_refine_ls_extinction_method none
_refine_ls_goodness_of_fit_ref 0.987
_refine_ls_hydrogen_treatment constr
_refine_ls_matrix_type full
_refine_ls_number_parameters 291
_refine_ls_number_reflns 5740
_refine_ls_number_restraints 15
_refine_ls_restrained_S_all 0.996
_refine_ls_R_factor_all 0.0918
_refine_ls_R_factor_gt 0.0684
_refine_ls_shift/su_max 0.000
_refine_ls_shift/su_mean 0.000
_refine_ls_structure_factor_coef Fsqd
_refine_ls_weighting_details 'calc w=1/[\s^2^(Fo^2^)+(0.0772P)^2^+0.0000P] where P=(Fo^2^+2Fc^2^)/3'
_refine_ls_weighting_scheme calc
_refine_ls_wR_factor_gt 0.1586
_refine_ls_wR_factor_ref 0.1663
_reflns_number_gt 3708
_reflns_number_total 5740
_reflns_threshold_expression >2sigma(I)
_cod_data_source_file B809265f.txt
_cod_data_source_block '[1a](ClO4)4'
_cod_depositor_comments
;
The following automatic conversions were performed:
'_symmetry_cell_setting' value 'Hexagonal' changed to 'hexagonal'
according to '/home/saulius/struct/CIF-dictionaries/cif_core.dic'
dictionary named 'cif_core.dic' version 2.4.1 from
2010-06-29.

'_exptl_absorpt_correction_type' value 'multi scan' changed
to 'multi-scan' according to
'/home/saulius/struct/CIF-dictionaries/cif_core.dic' dictionary named
'cif_core.dic' version 2.4.1 from 2010-06-29.

Automatic conversion script
Id: cif_fix_enum 1527 2010-12-29 10:47:43Z saulius 
;
_cod_original_cell_volume 6579.8(18)
_cod_original_sg_symbol_H-M P63
_cod_database_code 7004620

loop_
_symmetry_equiv_pos_as_xyz
'x, y, z'
'-x, -y, z+1/2'
'-y, x-y, z'
'-x+y, -x, z'
'x-y, x, z+1/2'
'y, -x+y, z+1/2'

loop_
_atom_site_label
_atom_site_type_symbol
_atom_site_fract_x
_atom_site_fract_y
_atom_site_fract_z
_atom_site_U_iso_or_equiv
_atom_site_adp_type
_atom_site_occupancy
_atom_site_symmetry_multiplicity
_atom_site_calc_flag
_atom_site_refinement_flags
_atom_site_disorder_assembly
_atom_site_disorder_group
Ni1 Ni 0.66325(19) 0.99382(15) 0.73113(10) 0.0230(4) Uani 1 1 d . . .
Co1 Co 0.63767(18) 0.98930(16) 0.63783(6) 0.0227(6) Uani 1 1 d . . .
Co2 Co 0.68436(18) 0.99993(19) 0.82402(6) 0.0283(7) Uani 1 1 d . . .
S1 S 0.6669(3) 1.0996(3) 0.68575(13) 0.0293(10) Uani 1 1 d . . .
S2 S 0.6436(3) 0.8859(3) 0.68397(13) 0.0305(10) Uani 1 1 d . . .
S3 S 0.6545(3) 1.0876(3) 0.77817(13) 0.0317(10) Uani 1 1 d . . .
S4 S 0.6852(3) 0.9001(3) 0.77516(13) 0.0348(11) Uani 1 1 d . . .
N1 N 0.4857(8) 0.9306(9) 0.6466(3) 0.022(3) Uiso 1 1 d . . .
H1 H 0.4581 0.9462 0.6255 0.027 Uiso 1 1 calc R . .
H2 H 0.4545 0.8592 0.6480 0.027 Uiso 1 1 calc R . .
N2 N 0.7873(9) 1.0441(9) 0.6317(4) 0.030(3) Uiso 1 1 d . . .
H3 H 0.7977 1.0164 0.6095 0.036 Uiso 1 1 calc R . .
H4 H 0.8189 1.1151 0.6283 0.036 Uiso 1 1 calc R . .
N3 N 0.5344(10) 0.9033(10) 0.8299(4) 0.040(4) Uiso 1 1 d . . .
H5 H 0.5237 0.8628 0.8515 0.048 Uiso 1 1 calc R . .
H6 H 0.5015 0.9412 0.8340 0.048 Uiso 1 1 calc R . .
N4 N 0.8364(9) 1.0980(10) 0.8155(4) 0.033(3) Uiso 1 1 d . . .
H7 H 0.8633 1.1364 0.8377 0.039 Uiso 1 1 calc R . .
H8 H 0.8683 1.0589 0.8121 0.039 Uiso 1 1 calc R . .
N5 N 0.6382(9) 1.0828(9) 0.5959(3) 0.020(3) Uiso 1 1 d . . .
H9 H 0.5771 1.0846 0.5969 0.024 Uiso 1 1 calc R . .
H10 H 0.6924 1.1493 0.6000 0.024 Uiso 1 1 calc R . .
N6 N 0.6032(9) 0.8883(9) 0.5956(3) 0.022(3) Uiso 1 1 d . . .
H11 H 0.6598 0.8802 0.5907 0.026 Uiso 1 1 calc R . .
H12 H 0.5488 0.8247 0.6031 0.026 Uiso 1 1 calc R . .
N7 N 0.6814(10) 1.0884(10) 0.8670(4) 0.032(4) Uiso 1 1 d . . .
H13 H 0.7422 1.1516 0.8676 0.039 Uiso 1 1 calc R . .
H14 H 0.6263 1.1000 0.8641 0.039 Uiso 1 1 calc R . .
N8 N 0.7172(11) 0.9264(11) 0.8659(4) 0.051(4) Uiso 1 1 d . . .
H15 H 0.6620 0.8599 0.8691 0.061 Uiso 1 1 calc R . .
H16 H 0.7749 0.9219 0.8592 0.061 Uiso 1 1 calc R . .
C1 C 0.5384(12) 1.0813(12) 0.6880(5) 0.039(4) Uiso 1 1 d . . .
H17 H 0.5262 1.1021 0.7138 0.047 Uiso 1 1 calc R . .
H18 H 0.5305 1.1254 0.6683 0.047 Uiso 1 1 calc R . .
C2 C 0.4600(13) 0.9675(12) 0.6806(5) 0.039(5) Uiso 1 1 d . . .
H19 H 0.4586 0.9254 0.7031 0.047 Uiso 1 1 calc R . .
H20 H 0.3896 0.9589 0.6777 0.047 Uiso 1 1 calc R . .
C3 C 0.7743(12) 0.9119(13) 0.6742(5) 0.040(5) Uiso 1 1 d . . .
H21 H 0.8025 0.8947 0.6973 0.048 Uiso 1 1 calc R . .
H22 H 0.7733 0.8679 0.6525 0.048 Uiso 1 1 calc R . .
C4 C 0.8414(13) 1.0235(12) 0.6643(5) 0.039(5) Uiso 1 1 d . . .
H23 H 0.9115 1.0378 0.6562 0.046 Uiso 1 1 calc R . .
H24 H 0.8492 1.0680 0.6869 0.046 Uiso 1 1 calc R . .
C5 C 0.5575(12) 0.7929(13) 0.7819(5) 0.040(5) Uiso 1 1 d . . .
H25 H 0.5308 0.7548 0.7572 0.048 Uiso 1 1 calc R . .
H26 H 0.5587 0.7443 0.8012 0.048 Uiso 1 1 calc R . .
C6 C 0.4861(13) 0.8338(13) 0.7959(5) 0.038(5) Uiso 1 1 d . . .
H27 H 0.4756 0.8729 0.7749 0.046 Uiso 1 1 calc R . .
H28 H 0.4172 0.7745 0.8032 0.046 Uiso 1 1 calc R . .
C7 C 0.7818(13) 1.2070(13) 0.7789(6) 0.049(5) Uiso 1 1 d . . .
H29 H 0.7913 1.2483 0.7553 0.058 Uiso 1 1 calc R . .
H30 H 0.7870 1.2500 0.8016 0.058 Uiso 1 1 calc R . .
C8 C 0.8673(14) 1.1748(14) 0.7811(5) 0.051(5) Uiso 1 1 d . . .
H31 H 0.8693 1.1407 0.7568 0.061 Uiso 1 1 calc R . .
H32 H 0.9368 1.2367 0.7856 0.061 Uiso 1 1 calc R . .
C9 C 0.5747(12) 0.9216(12) 0.5604(5) 0.030(4) Uiso 1 1 d . . .
H33 H 0.5009 0.9054 0.5631 0.035 Uiso 1 1 calc R . .
C10 C 0.5843(11) 0.8765(11) 0.5225(4) 0.023(4) Uiso 1 1 d . . .
H34 H 0.5327 0.8011 0.5221 0.028 Uiso 1 1 calc R . .
H35 H 0.6545 0.8843 0.5210 0.028 Uiso 1 1 calc R . .
C11 C 0.5675(13) 0.9271(13) 0.4871(5) 0.042(5) Uiso 1 1 d . . .
H36 H 0.4929 0.9066 0.4855 0.051 Uiso 1 1 calc R . .
H37 H 0.5847 0.9003 0.4637 0.051 Uiso 1 1 calc R . .
C12 C 0.6357(14) 1.0505(13) 0.4874(5) 0.041(5) Uiso 1 1 d . . .
H38 H 0.7091 1.0714 0.4818 0.050 Uiso 1 1 calc R . .
H39 H 0.6110 1.0788 0.4666 0.050 Uiso 1 1 calc R . .
C13 C 0.6308(12) 1.0961(11) 0.5245(4) 0.024(4) Uiso 1 1 d . . .
H40 H 0.6833 1.1713 0.5243 0.029 Uiso 1 1 calc R . .
H41 H 0.5612 1.0897 0.5270 0.029 Uiso 1 1 calc R . .
C14 C 0.6488(12) 1.0481(12) 0.5580(5) 0.028(4) Uiso 1 1 d . . .
H42 H 0.7222 1.0626 0.5560 0.034 Uiso 1 1 calc R . .
C15 C 0.6689(15) 1.0262(14) 0.9045(6) 0.048(5) Uiso 1 1 d . . .
H43 H 0.5961 0.9657 0.9050 0.058 Uiso 1 1 calc R . .
C16 C 0.6839(13) 1.0894(12) 0.9399(5) 0.037(4) Uiso 1 1 d . . .
H44 H 0.7525 1.1542 0.9391 0.044 Uiso 1 1 calc R . .
H45 H 0.6289 1.1087 0.9416 0.044 Uiso 1 1 calc R . .
C17 C 0.6784(16) 1.0264(14) 0.9739(5) 0.056(5) Uiso 1 1 d . . .
H46 H 0.6985 1.0716 0.9970 0.067 Uiso 1 1 calc R . .
H47 H 0.6049 0.9708 0.9774 0.067 Uiso 1 1 calc R . .
C18 C 0.7415(16) 0.9790(16) 0.9724(6) 0.062(6) Uiso 1 1 d . . .
H48 H 0.7265 0.9339 0.9954 0.075 Uiso 1 1 calc R . .
H49 H 0.8157 1.0342 0.9736 0.075 Uiso 1 1 calc R . .
C19 C 0.7236(16) 0.9126(15) 0.9354(5) 0.064(6) Uiso 1 1 d . . .
H50 H 0.7752 0.8889 0.9337 0.076 Uiso 1 1 calc R . .
H51 H 0.6526 0.8510 0.9352 0.076 Uiso 1 1 calc R . .
C20 C 0.7376(13) 0.9859(13) 0.9027(5) 0.037(5) Uiso 1 1 d . . .
H52 H 0.8111 1.0451 0.9027 0.044 Uiso 1 1 calc R . .
Cl1 Cl 0.9690(3) 1.2971(3) 0.58972(13) 0.0315(11) Uiso 1 1 d . . .
O1 O 0.8797(9) 1.2302(9) 0.5681(3) 0.047(3) Uiso 1 1 d . . .
O2 O 0.9993(10) 1.4027(10) 0.5823(3) 0.050(3) Uiso 1 1 d . . .
O3 O 0.9515(8) 1.2779(8) 0.6298(3) 0.035(3) Uiso 1 1 d . . .
O4 O 1.0569(11) 1.2826(11) 0.5777(4) 0.075(4) Uiso 1 1 d . . .
Cl2 Cl 1.0000 1.0000 0.7573(2) 0.0317(18) Uiso 1 3 d SDU . .
O5 O 1.0000 1.0000 0.7189(11) 0.127(19) Uiso 0.50 3 d SPDU A 1
O6 O 1.052(3) 1.106(2) 0.7751(10) 0.112(10) Uiso 0.50 1 d PDU A 1
O7 O 1.0000 1.0000 0.7948(11) 0.113(16) Uiso 0.50 3 d SPDU A 2
O8 O 1.1073(18) 1.0478(18) 0.7418(7) 0.047(7) Uiso 0.50 1 d P A 2
Cl3 Cl 1.0000 1.0000 0.8838(2) 0.0409(19) Uiso 1 3 d SU . .
O9 O 1.0000 1.0000 0.9251(10) 0.146(13) Uiso 1 3 d SU . .
O10 O 0.9073(9) 0.9056(9) 0.8718(3) 0.050(3) Uiso 1 1 d . . .
Cl4 Cl 0.6667 1.3333 0.6259(2) 0.0385(19) Uiso 1 3 d S . .
O11 O 0.6667 1.3333 0.6696(6) 0.068(7) Uiso 1 3 d S . .
O12 O 0.7534(8) 1.3227(8) 0.6093(3) 0.038(3) Uiso 1 1 d . . .
Cl5 Cl 0.3333 0.6667 0.5759(2) 0.0227(16) Uiso 1 3 d S . .
O13 O 0.3333 0.6667 0.5357(9) 0.109(11) Uiso 1 3 d S . .
O14 O 0.3359(9) 0.7566(9) 0.5914(3) 0.049(3) Uiso 1 1 d . . .
Cl6 Cl 0.3333 0.6667 0.6991(2) 0.037(2) Uiso 1 3 d SDU . .
O15 O 0.3333 0.6667 0.741(2) 0.13(2) Uiso 0.50 3 d SPU B 1
O16 O 0.2871(19) 0.7211(19) 0.6794(7) 0.054(7) Uiso 0.50 1 d P B 1
O17 O 0.3333 0.6667 0.6600(11) 0.14(2) Uiso 0.50 3 d SPDU B 2
O18 O 0.390(2) 0.625(2) 0.7203(7) 0.071(9) Uiso 0.50 1 d P B 2
Cl7 Cl 0.3333 0.6667 0.8923(5) 0.138(6) Uiso 1 3 d SD . 1
O19 O 0.3333 0.6667 0.9322(10) 0.061(14) Uiso 0.50 3 d SPD C 1
O20 O 0.262(2) 0.5484(19) 0.8842(8) 0.084(10) Uiso 0.50 1 d PD D 1
Cl8 Cl 0.6387(8) 0.6169(9) 0.8682(3) 0.019(3) Uiso 0.50 1 d PD E 1
Cl9 Cl 0.6436(10) 0.5908(10) 0.8650(4) 0.050(5) Uiso 0.50 1 d PD E 2
O21 O 0.628(3) 0.706(3) 0.8784(11) 0.132(14) Uiso 0.50 1 d P E 1
O22 O 0.654(2) 0.499(2) 0.8595(9) 0.090(9) Uiso 0.50 1 d P E 2
O23 O 0.6105(15) 0.6033(15) 0.8282(6) 0.118(6) Uiso 1 1 d . . .
O24 O 0.7410(13) 0.6571(13) 0.8801(5) 0.093(5) Uiso 1 1 d . . .
O25 O 0.5621(11) 0.5625(11) 0.8948(4) 0.072(4) Uiso 1 1 d . . .
O26 O 0.8962(13) 0.8689(13) 1.0665(5) 0.103(6) Uiso 1 1 d . . .
O27 O 1.0000 1.0000 1.0039(7) 0.087(8) Uiso 1 3 d S . .

loop_
_atom_site_aniso_label
_atom_site_aniso_U_11
_atom_site_aniso_U_22
_atom_site_aniso_U_33
_atom_site_aniso_U_23
_atom_site_aniso_U_13
_atom_site_aniso_U_12
Ni1 0.0273(11) 0.0250(12) 0.0189(8) -0.0007(11) -0.0053(8) 0.0148(11)
Co1 0.0266(13) 0.0220(13) 0.0180(15) 0.0011(11) -0.0022(12) 0.0110(10)
Co2 0.0369(15) 0.0496(16) 0.0151(15) 0.0035(11) 0.0010(12) 0.0341(14)
S1 0.039(3) 0.024(2) 0.026(3) -0.001(2) -0.005(2) 0.016(2)
S2 0.036(3) 0.023(2) 0.028(3) 0.003(2) -0.008(2) 0.011(2)
S3 0.042(3) 0.040(3) 0.021(3) -0.002(2) -0.003(2) 0.027(2)
S4 0.047(3) 0.050(3) 0.025(3) 0.000(2) -0.001(2) 0.037(3)

loop_
_atom_type_symbol
_atom_type_description
_atom_type_scat_dispersion_real
_atom_type_scat_dispersion_imag
_atom_type_scat_source
C C 0.0033 0.0016 'International Tables Vol C Tables 4.2.6.8 and 6.1.1.4'
H H 0.0000 0.0000 'International Tables Vol C Tables 4.2.6.8 and 6.1.1.4'
N N 0.0061 0.0033 'International Tables Vol C Tables 4.2.6.8 and 6.1.1.4'
O O 0.0106 0.0060 'International Tables Vol C Tables 4.2.6.8 and 6.1.1.4'
S S 0.1246 0.1234 'International Tables Vol C Tables 4.2.6.8 and 6.1.1.4'
Cl Cl 0.1484 0.1585 'International Tables Vol C Tables 4.2.6.8 and 6.1.1.4'
Co Co 0.3494 0.9721 'International Tables Vol C Tables 4.2.6.8 and 6.1.1.4'
Ni Ni 0.3393 1.1124 'International Tables Vol C Tables 4.2.6.8 and 6.1.1.4'

loop_
_geom_angle_atom_site_label_1
_geom_angle_atom_site_label_2
_geom_angle_atom_site_label_3
_geom_angle
_geom_angle_site_symmetry_1
_geom_angle_site_symmetry_3
_geom_angle_publ_flag
S3 Ni1 S4 87.6(2) . . ?
S3 Ni1 S2 170.5(2) . . ?
S4 Ni1 S2 93.64(16) . . ?
S3 Ni1 S1 93.87(16) . . ?
S4 Ni1 S1 171.3(2) . . ?
S2 Ni1 S1 86.3(2) . . ?
Co2 Ni1 Co1 178.60(11) . . ?
N2 Co1 N6 92.6(5) . . ?
N2 Co1 N1 177.2(5) . . ?
N6 Co1 N1 88.5(5) . . ?
N2 Co1 N5 91.3(5) . . ?
N6 Co1 N5 84.1(5) . . ?
N1 Co1 N5 91.4(5) . . ?
N2 Co1 S1 90.7(4) . . ?
N6 Co1 S1 176.8(4) . . ?
N1 Co1 S1 88.3(4) . . ?
N5 Co1 S1 95.8(4) . . ?
N2 Co1 S2 86.4(4) . . ?
N6 Co1 S2 95.4(4) . . ?
N1 Co1 S2 90.9(4) . . ?
N5 Co1 S2 177.6(4) . . ?
S1 Co1 S2 84.87(18) . . ?
N3 Co2 N7 90.7(6) . . ?
N3 Co2 N4 177.5(6) . . ?
N7 Co2 N4 91.2(5) . . ?
N3 Co2 N8 91.3(6) . . ?
N7 Co2 N8 84.8(6) . . ?
N4 Co2 N8 90.6(6) . . ?
N3 Co2 S3 91.0(4) . . ?
N7 Co2 S3 94.2(4) . . ?
N4 Co2 S3 87.2(4) . . ?
N8 Co2 S3 177.5(5) . . ?
N3 Co2 S4 88.6(4) . . ?
N7 Co2 S4 179.0(4) . . ?
N4 Co2 S4 89.5(4) . . ?
N8 Co2 S4 95.9(4) . . ?
S3 Co2 S4 85.14(18) . . ?
C1 S1 Ni1 102.5(6) . . ?
C1 S1 Co1 96.9(6) . . ?
Ni1 S1 Co1 94.75(17) . . ?
C3 S2 Ni1 104.2(6) . . ?
C3 S2 Co1 97.2(6) . . ?
Ni1 S2 Co1 93.93(18) . . ?
C7 S3 Ni1 105.4(6) . . ?
C7 S3 Co2 98.3(6) . . ?
Ni1 S3 Co2 93.93(17) . . ?
C5 S4 Ni1 103.2(6) . . ?
C5 S4 Co2 97.8(6) . . ?
Ni1 S4 Co2 93.17(18) . . ?
C2 N1 Co1 114.7(9) . . ?
C4 N2 Co1 116.4(10) . . ?
C6 N3 Co2 113.5(10) . . ?
C8 N4 Co2 117.3(10) . . ?
C14 N5 Co1 112.1(9) . . ?
C9 N6 Co1 111.9(9) . . ?
C15 N7 Co2 105.7(10) . . ?
C20 N8 Co2 109.1(10) . . ?
C2 C1 S1 109.1(11) . . ?
N1 C2 C1 111.2(13) . . ?
C4 C3 S2 109.3(12) . . ?
C3 C4 N2 105.8(13) . . ?
C6 C5 S4 108.9(12) . . ?
N3 C6 C5 109.5(13) . . ?
C8 C7 S3 107.8(12) . . ?
N4 C8 C7 106.0(14) . . ?
N6 C9 C10 118.0(13) . . ?
N6 C9 C14 106.9(12) . . ?
C10 C9 C14 107.7(13) . . ?
C9 C10 C11 114.1(13) . . ?
C10 C11 C12 113.3(14) . . ?
C13 C12 C11 112.7(14) . . ?
C14 C13 C12 114.2(13) . . ?
N5 C14 C13 118.1(13) . . ?
N5 C14 C9 103.3(12) . . ?
C13 C14 C9 114.8(13) . . ?
C20 C15 C16 112.9(16) . . ?
C20 C15 N7 108.4(15) . . ?
C16 C15 N7 112.4(14) . . ?
C17 C16 C15 108.3(14) . . ?
C18 C17 C16 116.2(17) . . ?
C17 C18 C19 113.3(17) . . ?
C20 C19 C18 104.2(16) . . ?
C15 C20 N8 108.2(15) . . ?
C15 C20 C19 113.6(16) . . ?
N8 C20 C19 107.5(14) . . ?
O1 Cl1 O3 111.6(7) . . ?
O1 Cl1 O2 110.3(7) . . ?
O3 Cl1 O2 108.9(7) . . ?
O1 Cl1 O4 109.5(8) . . ?
O3 Cl1 O4 109.5(8) . . ?
O2 Cl1 O4 107.0(8) . . ?
O7 Cl2 O8 111.3(9) . 4_675 ?
O7 Cl2 O8 111.3(9) . . ?
O8 Cl2 O8 107.6(10) 4_675 . ?
O7 Cl2 O8 111.3(9) . 3_765 ?
O8 Cl2 O8 107.6(10) 4_675 3_765 ?
O8 Cl2 O8 107.6(10) . 3_765 ?
O5 Cl2 O6 114.4(14) . 4_675 ?
O5 Cl2 O6 114.4(14) . . ?
O6 Cl2 O6 104.1(16) 4_675 . ?
O5 Cl2 O6 114.4(14) . 3_765 ?
O6 Cl2 O6 104.1(16) 4_675 3_765 ?
O6 Cl2 O6 104.1(16) . 3_765 ?
O9 Cl3 O10 106.7(6) . . ?
O9 Cl3 O10 106.7(6) . 4_675 ?
O10 Cl3 O10 112.1(5) . 4_675 ?
O9 Cl3 O10 106.7(6) . 3_765 ?
O10 Cl3 O10 112.1(5) . 3_765 ?
O10 Cl3 O10 112.1(5) 4_675 3_765 ?
O12 Cl4 O12 106.1(5) . 4_575 ?
O12 Cl4 O12 106.1(5) . 3_775 ?
O12 Cl4 O12 106.1(5) 4_575 3_775 ?
O12 Cl4 O11 112.7(5) . . ?
O12 Cl4 O11 112.7(5) 4_575 . ?
O12 Cl4 O11 112.7(5) 3_775 . ?
O13 Cl5 O14 112.2(5) . . ?
O13 Cl5 O14 112.2(5) . 3_665 ?
O14 Cl5 O14 106.6(6) . 3_665 ?
O13 Cl5 O14 112.2(5) . 4_565 ?
O14 Cl5 O14 106.6(6) . 4_565 ?
O14 Cl5 O14 106.6(6) 3_665 4_565 ?
O17 Cl6 O18 120.1(10) . 3_665 ?
O17 Cl6 O18 120.1(10) . 4_565 ?
O18 Cl6 O18 97.0(13) 3_665 4_565 ?
O17 Cl6 O18 120.1(10) . . ?
O18 Cl6 O18 97.0(13) 3_665 . ?
O18 Cl6 O18 97.0(13) 4_565 . ?
O16 Cl6 O16 99.9(12) . 3_665 ?
O16 Cl6 O16 99.9(12) . 4_565 ?
O16 Cl6 O16 99.9(12) 3_665 4_565 ?
O16 Cl6 O15 117.9(10) . . ?
O16 Cl6 O15 117.9(10) 3_665 . ?
O16 Cl6 O15 117.9(10) 4_565 . ?
O19 Cl7 O20 100.4(13) . 4_565 ?
O19 Cl7 O20 100.4(13) . . ?
O20 Cl7 O20 116.8(8) 4_565 . ?
O19 Cl7 O20 100.4(13) . 3_665 ?
O20 Cl7 O20 116.8(8) 4_565 3_665 ?
O20 Cl7 O20 116.8(8) . 3_665 ?
O25 Cl8 O24 117.3(11) . . ?
O25 Cl8 O23 118.1(12) . . ?
O24 Cl8 O23 122.0(12) . . ?
O25 Cl8 O21 86.2(18) . . ?
O24 Cl8 O21 97.4(19) . . ?
O23 Cl8 O21 102.0(18) . . ?
O24 Cl9 O23 123.9(14) . . ?
O24 Cl9 O22 98.7(16) . . ?
O23 Cl9 O22 102.3(16) . . ?
O24 Cl9 O25 110.4(12) . . ?
O23 Cl9 O25 112.3(13) . . ?
O22 Cl9 O25 106.3(16) . . ?

loop_
_geom_bond_atom_site_label_1
_geom_bond_atom_site_label_2
_geom_bond_distance
_geom_bond_site_symmetry_2
_geom_bond_publ_flag
Ni1 S3 2.186(5) . ?
Ni1 S4 2.193(5) . ?
Ni1 S2 2.200(6) . ?
Ni1 S1 2.201(5) . ?
Ni1 Co2 3.228(4) . ?
Ni1 Co1 3.249(4) . ?
Co1 N2 1.954(12) . ?
Co1 N6 1.968(11) . ?
Co1 N1 1.989(11) . ?
Co1 N5 2.003(11) . ?
Co1 S1 2.214(5) . ?
Co1 S2 2.245(5) . ?
Co2 N3 1.961(13) . ?
Co2 N7 1.998(12) . ?
Co2 N4 1.999(13) . ?
Co2 N8 2.015(14) . ?
Co2 S3 2.230(5) . ?
Co2 S4 2.251(5) . ?
S1 C1 1.785(17) . ?
S2 C3 1.808(17) . ?
S3 C7 1.831(18) . ?
S4 C5 1.775(16) . ?
N1 C2 1.430(18) . ?
N2 C4 1.502(19) . ?
N3 C6 1.49(2) . ?
N4 C8 1.55(2) . ?
N5 C14 1.447(19) . ?
N6 C9 1.454(18) . ?
N7 C15 1.55(2) . ?
N8 C20 1.49(2) . ?
C1 C2 1.52(2) . ?
C3 C4 1.48(2) . ?
C5 C6 1.54(2) . ?
C7 C8 1.56(2) . ?
C9 C10 1.51(2) . ?
C9 C14 1.63(2) . ?
C10 C11 1.52(2) . ?
C11 C12 1.59(2) . ?
C12 C13 1.47(2) . ?
C13 C14 1.45(2) . ?
C15 C20 1.42(2) . ?
C15 C16 1.49(2) . ?
C16 C17 1.48(2) . ?
C17 C18 1.42(3) . ?
C18 C19 1.55(2) . ?
C19 C20 1.51(2) . ?
Cl1 O1 1.408(12) . ?
Cl1 O3 1.415(11) . ?
Cl1 O2 1.419(13) . ?
Cl1 O4 1.482(15) . ?
Cl2 O7 1.30(3) . ?
Cl2 O5 1.33(4) . ?
Cl2 O8 1.48(2) 4_675 ?
Cl2 O8 1.48(2) . ?
Cl2 O8 1.48(2) 3_765 ?
Cl2 O6 1.49(3) 4_675 ?
Cl2 O6 1.49(3) . ?
Cl2 O6 1.49(3) 3_765 ?
Cl3 O9 1.43(3) . ?
Cl3 O10 1.447(12) . ?
Cl3 O10 1.447(12) 4_675 ?
Cl3 O10 1.447(12) 3_765 ?
Cl4 O12 1.486(11) . ?
Cl4 O12 1.486(11) 4_575 ?
Cl4 O12 1.486(11) 3_775 ?
Cl4 O11 1.51(2) . ?
Cl5 O13 1.39(3) . ?
Cl5 O14 1.419(12) . ?
Cl5 O14 1.419(12) 3_665 ?
Cl5 O14 1.419(12) 4_565 ?
Cl6 O17 1.35(4) . ?
Cl6 O18 1.46(3) 3_665 ?
Cl6 O18 1.46(3) 4_565 ?
Cl6 O18 1.46(3) . ?
Cl6 O16 1.46(2) . ?
Cl6 O16 1.46(2) 3_665 ?
Cl6 O16 1.46(2) 4_565 ?
Cl6 O15 1.47(7) . ?
Cl7 O19 1.38(3) . ?
Cl7 O20 1.55(2) 4_565 ?
Cl7 O20 1.55(2) . ?
Cl7 O20 1.55(2) 3_665 ?
Cl8 O25 1.369(16) . ?
Cl8 O24 1.385(19) . ?
Cl8 O23 1.43(2) . ?
Cl8 O21 1.44(4) . ?
Cl9 O24 1.38(2) . ?
Cl9 O23 1.41(2) . ?
Cl9 O22 1.47(3) . ?
Cl9 O25 1.482(18) . ?

loop_
_geom_torsion_atom_site_label_1
_geom_torsion_atom_site_label_2
_geom_torsion_atom_site_label_3
_geom_torsion_atom_site_label_4
_geom_torsion
_geom_torsion_site_symmetry_1
_geom_torsion_site_symmetry_2
_geom_torsion_site_symmetry_3
_geom_torsion_site_symmetry_4
_geom_torsion_publ_flag
S3 Ni1 S1 C1 -69.1(6) . . . . ?
S2 Ni1 S1 C1 101.4(6) . . . . ?
S3 Ni1 S1 Co1 -167.24(16) . . . . ?
S2 Ni1 S1 Co1 3.21(17) . . . . ?
N2 Co1 S1 C1 167.3(7) . . . . ?
N1 Co1 S1 C1 -15.3(6) . . . . ?
N5 Co1 S1 C1 75.9(6) . . . . ?
S2 Co1 S1 C1 -106.4(6) . . . . ?
N2 Co1 S1 Ni1 -89.5(4) . . . . ?
N1 Co1 S1 Ni1 87.9(4) . . . . ?
N5 Co1 S1 Ni1 179.1(4) . . . . ?
S2 Co1 S1 Ni1 -3.15(17) . . . . ?
S4 Ni1 S2 C3 -76.0(6) . . . . ?
S1 Ni1 S2 C3 95.3(6) . . . . ?
S4 Ni1 S2 Co1 -174.48(17) . . . . ?
S1 Ni1 S2 Co1 -3.16(17) . . . . ?
N2 Co1 S2 C3 -10.7(7) . . . . ?
N6 Co1 S2 C3 81.5(7) . . . . ?
N1 Co1 S2 C3 170.1(7) . . . . ?
S1 Co1 S2 C3 -101.7(6) . . . . ?
N2 Co1 S2 Ni1 94.1(4) . . . . ?
N6 Co1 S2 Ni1 -173.6(4) . . . . ?
N1 Co1 S2 Ni1 -85.0(4) . . . . ?
S1 Co1 S2 Ni1 3.15(17) . . . . ?
S4 Ni1 S3 C7 102.3(6) . . . . ?
S1 Ni1 S3 C7 -69.1(6) . . . . ?
S4 Ni1 S3 Co2 2.61(18) . . . . ?
S1 Ni1 S3 Co2 -168.84(17) . . . . ?
N3 Co2 S3 C7 162.8(7) . . . . ?
N7 Co2 S3 C7 72.0(7) . . . . ?
N4 Co2 S3 C7 -19.0(7) . . . . ?
S4 Co2 S3 C7 -108.7(6) . . . . ?
N3 Co2 S3 Ni1 -91.0(4) . . . . ?
N7 Co2 S3 Ni1 178.2(4) . . . . ?
N4 Co2 S3 Ni1 87.2(4) . . . . ?
S4 Co2 S3 Ni1 -2.55(18) . . . . ?
S3 Ni1 S4 C5 96.2(6) . . . . ?
S2 Ni1 S4 C5 -74.4(6) . . . . ?
S3 Ni1 S4 Co2 -2.59(18) . . . . ?
S2 Ni1 S4 Co2 -173.13(17) . . . . ?
N3 Co2 S4 C5 -10.2(7) . . . . ?
N4 Co2 S4 C5 171.5(7) . . . . ?
N8 Co2 S4 C5 81.0(7) . . . . ?
S3 Co2 S4 C5 -101.3(6) . . . . ?
N3 Co2 S4 Ni1 93.6(4) . . . . ?
N4 Co2 S4 Ni1 -84.7(4) . . . . ?
N8 Co2 S4 Ni1 -175.2(4) . . . . ?
S3 Co2 S4 Ni1 2.54(18) . . . . ?
N6 Co1 N1 C2 171.1(11) . . . . ?
N5 Co1 N1 C2 -104.9(11) . . . . ?
S1 Co1 N1 C2 -9.1(10) . . . . ?
S2 Co1 N1 C2 75.7(10) . . . . ?
N6 Co1 N2 C4 -112.7(10) . . . . ?
N5 Co1 N2 C4 163.2(11) . . . . ?
S1 Co1 N2 C4 67.3(10) . . . . ?
S2 Co1 N2 C4 -17.5(10) . . . . ?
N7 Co2 N3 C6 162.9(11) . . . . ?
N8 Co2 N3 C6 -112.4(11) . . . . ?
S3 Co2 N3 C6 68.7(11) . . . . ?
S4 Co2 N3 C6 -16.4(11) . . . . ?
N7 Co2 N4 C8 -101.4(12) . . . . ?
N8 Co2 N4 C8 173.8(12) . . . . ?
S3 Co2 N4 C8 -7.3(11) . . . . ?
S4 Co2 N4 C8 77.9(11) . . . . ?
N2 Co1 N5 C14 73.6(10) . . . . ?
N6 Co1 N5 C14 -18.8(10) . . . . ?
N1 Co1 N5 C14 -107.2(10) . . . . ?
S1 Co1 N5 C14 164.4(9) . . . . ?
N2 Co1 N6 C9 -103.3(10) . . . . ?
N1 Co1 N6 C9 79.3(10) . . . . ?
N5 Co1 N6 C9 -12.3(10) . . . . ?
S2 Co1 N6 C9 170.0(9) . . . . ?
N3 Co2 N7 C15 73.1(11) . . . . ?
N4 Co2 N7 C15 -108.6(11) . . . . ?
N8 Co2 N7 C15 -18.1(11) . . . . ?
S3 Co2 N7 C15 164.1(10) . . . . ?
N3 Co2 N8 C20 -99.5(11) . . . . ?
N7 Co2 N8 C20 -8.9(11) . . . . ?
N4 Co2 N8 C20 82.2(11) . . . . ?
S4 Co2 N8 C20 171.8(10) . . . . ?
Ni1 S1 C1 C2 -59.0(12) . . . . ?
Co1 S1 C1 C2 37.5(12) . . . . ?
Co1 N1 C2 C1 36.4(17) . . . . ?
S1 C1 C2 N1 -50.2(17) . . . . ?
Ni1 S2 C3 C4 -57.5(13) . . . . ?
Co1 S2 C3 C4 38.4(12) . . . . ?
S2 C3 C4 N2 -54.2(15) . . . . ?
Co1 N2 C4 C3 46.0(15) . . . . ?
Ni1 S4 C5 C6 -60.5(12) . . . . ?
Co2 S4 C5 C6 34.6(12) . . . . ?
Co2 N3 C6 C5 43.1(16) . . . . ?
S4 C5 C6 N3 -51.8(16) . . . . ?
Ni1 S3 C7 C8 -52.9(14) . . . . ?
Co2 S3 C7 C8 43.5(13) . . . . ?
Co2 N4 C8 C7 36.3(17) . . . . ?
S3 C7 C8 N4 -51.7(17) . . . . ?
Co1 N6 C9 C10 158.1(11) . . . . ?
Co1 N6 C9 C14 36.7(14) . . . . ?
N6 C9 C10 C11 -171.8(13) . . . . ?
C14 C9 C10 C11 -50.8(17) . . . . ?
C9 C10 C11 C12 50.8(18) . . . . ?
C10 C11 C12 C13 -47.4(19) . . . . ?
C11 C12 C13 C14 49.2(19) . . . . ?
Co1 N5 C14 C13 168.6(11) . . . . ?
Co1 N5 C14 C9 40.6(13) . . . . ?
C12 C13 C14 N5 -175.7(14) . . . . ?
C12 C13 C14 C9 -53.3(19) . . . . ?
N6 C9 C14 N5 -49.5(15) . . . . ?
C10 C9 C14 N5 -177.2(11) . . . . ?
N6 C9 C14 C13 -179.5(12) . . . . ?
C10 C9 C14 C13 52.7(17) . . . . ?
Co2 N7 C15 C20 44.5(16) . . . . ?
Co2 N7 C15 C16 170.0(12) . . . . ?
C20 C15 C16 C17 -53(2) . . . . ?
N7 C15 C16 C17 -175.8(15) . . . . ?
C15 C16 C17 C18 50(2) . . . . ?
C16 C17 C18 C19 -53(2) . . . . ?
C17 C18 C19 C20 53(2) . . . . ?
C16 C15 C20 N8 -178.9(15) . . . . ?
N7 C15 C20 N8 -53.7(18) . . . . ?
C16 C15 C20 C19 62(2) . . . . ?
N7 C15 C20 C19 -173.0(14) . . . . ?
Co2 N8 C20 C15 37.0(17) . . . . ?
Co2 N8 C20 C19 160.1(12) . . . . ?
C18 C19 C20 C15 -58(2) . . . . ?
C18 C19 C20 N8 -177.7(14) . . . . ?
